data_4061622
_journal_name_full Organometallics
_journal_paper_doi 10.1021/om050431w
_journal_year 2005
_chemical_formula_sum 'C14 H17 Co S2'
_chemical_formula_weight 308.33
_space_group_IT_number 15
_symmetry_cell_setting monoclinic
_symmetry_space_group_name_Hall '-C 2yc'
_symmetry_space_group_name_H-M 'C 1 2/c 1'
_cell_angle_alpha 90.00
_cell_angle_beta 96.82(1)
_cell_angle_gamma 90.00
_cell_formula_units_Z 8
_cell_length_a 17.173(2)
_cell_length_b 8.382(1)
_cell_length_c 18.589(3)
_cell_measurement_temperature 218(2)
_cell_volume 2656.8(6)
_diffrn_ambient_temperature 218(2)
_exptl_crystal_density_diffrn 1.542
_refine_ls_R_factor_obs 0.0293
_refine_ls_wR_factor_obs 0.0715
_cod_original_sg_symbol_H-M 'C 2/c'
_cod_database_code 4061622

loop_
_symmetry_equiv_pos_as_xyz
'x, y, z'
'-x, y, -z+1/2'
'x+1/2, y+1/2, z'
'-x+1/2, y+1/2, -z+1/2'
'-x, -y, -z'
'x, -y, z-1/2'
'-x+1/2, -y+1/2, -z'
'x+1/2, -y+1/2, z-1/2'

loop_
_atom_site_aniso_label
_atom_site_aniso_U_11
_atom_site_aniso_U_22
_atom_site_aniso_U_33
_atom_site_aniso_U_23
_atom_site_aniso_U_13
_atom_site_aniso_U_12
Co1 0.0278(3) 0.0306(3) 0.0282(3) -0.0024(2) 0.0034(2) -0.0042(2)
S1 0.0408(5) 0.0351(5) 0.0547(5) 0.0010(4) -0.0147(4) 0.0014(4)
S2 0.0573(5) 0.0337(5) 0.0270(4) 0.0030(3) 0.0045(4) -0.0118(4)
C1 0.063(2) 0.026(2) 0.056(2) -0.010(2) -0.008(2) -0.002(2)
C2 0.057(2) 0.046(2) 0.055(2) -0.008(2) 0.013(2) -0.031(2)
C3 0.029(2) 0.052(2) 0.049(2) -0.013(2) -0.0002(15) -0.009(2)
C4 0.040(2) 0.048(2) 0.033(2) -0.0095(15) -0.0025(14) -0.007(2)
C5 0.042(2) 0.047(2) 0.042(2) -0.020(2) 0.0074(15) -0.005(2)
C6 0.033(2) 0.027(2) 0.031(2) 0.0009(13) -0.0033(13) -0.0038(13)
C7 0.036(2) 0.041(2) 0.0245(15) -0.0013(13) 0.0078(12) -0.0126(14)
C8 0.030(2) 0.035(2) 0.030(2) -0.0057(13) 0.0037(12) 0.0013(13)
C9 0.031(2) 0.028(2) 0.0246(14) -0.0015(12) 0.0006(12) -0.0006(12)
C10 0.0273(14) 0.031(2) 0.0262(14) 0.0018(13) 0.0054(11) 0.0007(12)
C11 0.0248(14) 0.031(2) 0.0275(15) 0.0028(12) 0.0043(11) -0.0013(12)
C12 0.037(2) 0.050(2) 0.042(2) -0.005(2) -0.0097(14) -0.002(2)
C13 0.041(2) 0.051(2) 0.045(2) -0.014(2) 0.011(2) -0.020(2)
C14 0.065(2) 0.035(2) 0.033(2) -0.0019(15) 0.012(2) -0.017(2)

loop_
_atom_site_label
_atom_site_type_symbol
_atom_site_fract_x
_atom_site_fract_y
_atom_site_fract_z
_atom_site_U_iso_or_equiv
_atom_site_thermal_displace_type
_atom_site_occupancy
_atom_site_calc_flag
_atom_site_refinement_flags
_atom_site_disorder_group
Co1 Co 0.87377(2) 0.03295(5) 0.32072(2) 0.0289(2) Uani 1 d . .
S1 S 1.12403(5) 0.24721(10) 0.45534(5) 0.0452(3) Uani 1 d . .
S2 S 1.06099(5) 0.50579(10) 0.35132(4) 0.0394(2) Uani 1 d . .
C1 C 0.8756(2) -0.2035(4) 0.2945(2) 0.0496(9) Uani 1 d . .
H1 H 0.9094 -0.2788 0.3193 0.060 Uiso 1 calc . .
C2 C 0.7989(2) -0.1641(4) 0.3102(2) 0.0521(10) Uani 1 d . .
H2 H 0.7726 -0.2106 0.3466 0.062 Uiso 1 calc . .
C3 C 0.7694(2) -0.0443(4) 0.2624(2) 0.0438(8) Uani 1 d . .
H3 H 0.7201 0.0048 0.2612 0.053 Uiso 1 calc . .
C4 C 0.8266(2) -0.0098(4) 0.2161(2) 0.0409(8) Uani 1 d . .
H4 H 0.8219 0.0667 0.1789 0.049 Uiso 1 calc . .
C5 C 0.8921(2) -0.1097(4) 0.2350(2) 0.0436(8) Uani 1 d . .
H5 H 0.9382 -0.1130 0.2123 0.052 Uiso 1 calc . .
C6 C 0.9640(2) 0.0714(3) 0.3992(2) 0.0311(7) Uani 1 d . .
H6 H 0.9904 -0.0259 0.4088 0.037 Uiso 1 calc . .
C7 C 0.8903(2) 0.1118(4) 0.42095(15) 0.0335(7) Uani 1 d . .
H7 H 0.8675 0.0673 0.4599 0.040 Uiso 1 calc . .
C8 C 0.8574(2) 0.2322(3) 0.3728(2) 0.0318(7) Uani 1 d . .
H8 H 0.8085 0.2820 0.3734 0.038 Uiso 1 calc . .
C9 C 0.9132(2) 0.2624(3) 0.32358(14) 0.0281(6) Uani 1 d . .
H9 H 0.9019 0.3072 0.2772 0.034 Uiso 1 calc . .
C10 C 0.9935(2) 0.2109(3) 0.35788(14) 0.0278(6) Uani 1 d . .
H10 H 1.0257 0.1727 0.3205 0.033 Uiso 1 calc . .
C11 C 1.0381(2) 0.3381(3) 0.40634(14) 0.0276(6) Uani 1 d . .
H11 H 1.0036 0.3758 0.4419 0.033 Uiso 1 calc . .
C12 C 1.1633(2) 0.4172(4) 0.5081(2) 0.0441(8) Uani 1 d . .
H12A H 1.1252 0.4505 0.5404 0.053 Uiso 1 calc . .
H12B H 1.2112 0.3842 0.5385 0.053 Uiso 1 calc . .
C13 C 1.1821(2) 0.5577(4) 0.4629(2) 0.0452(9) Uani 1 d . .
H13A H 1.2181 0.5230 0.4288 0.054 Uiso 1 calc . .
H13B H 1.2093 0.6385 0.4947 0.054 Uiso 1 calc . .
C14 C 1.1112(2) 0.6328(4) 0.4209(2) 0.0442(8) Uani 1 d . .
H14A H 1.1274 0.7309 0.3981 0.053 Uiso 1 calc . .
H14B H 1.0741 0.6628 0.4548 0.053 Uiso 1 calc . .

loop_
_geom_bond_atom_site_label_1
_geom_bond_atom_site_label_2
_geom_bond_distance
_geom_bond_site_symmetry_2
_geom_bond_publ_flag
Co1 C7 1.966(3) . ?
Co1 C8 1.967(3) . ?
Co1 C6 2.024(3) . ?
Co1 C9 2.038(3) . ?
Co1 C1 2.042(3) . ?
Co1 C5 2.046(3) . ?
Co1 C4 2.048(3) . ?
Co1 C3 2.085(3) . ?
Co1 C2 2.088(3) . ?
S1 C11 1.807(3) . ?
S1 C12 1.814(3) . ?
S2 C11 1.809(3) . ?
S2 C14 1.812(3) . ?
C1 C5 1.412(5) . ?
C1 C2 1.422(5) . ?
C2 C3 1.396(5) . ?
C3 C4 1.410(5) . ?
C4 C5 1.413(5) . ?
C6 C7 1.414(4) . ?
C6 C10 1.519(4) . ?
C7 C8 1.421(4) . ?
C8 C9 1.425(4) . ?
C9 C10 1.512(4) . ?
C10 C11 1.540(4) . ?
C12 C13 1.503(5) . ?
C13 C14 1.505(5) . ?
